data_4109743
loop_
_publ_author_name
'Javier Ruiz'
'Bernab\'e F. Perandones'

_publ_section_title
;
 Base-Promoted Tautomerization of Imidazole Ligands to N-Heterocyclic
 Carbenes and Subsequent Transmetalation Reaction
;
_journal_name_full 'Journal of the American Chemical Society'
_journal_page_first 9298
_journal_page_last 9299
_journal_paper_doi 10.1021/ja073144n
_journal_volume 129
_journal_year 2007
_chemical_compound_source 'synthesis as described'
_chemical_formula_moiety 'C22 H16 Mn N4 O3, Cl O4'
_chemical_formula_sum 'C22 H16 Cl Mn N4 O7'
_chemical_formula_weight 538.78
_chemical_name_systematic
;
 ?
;
_space_group_IT_number 14
_symmetry_cell_setting monoclinic
_symmetry_Int_Tables_number 14
_symmetry_space_group_name_Hall '-P 2yn'
_symmetry_space_group_name_H-M 'P 1 21/n 1'
_atom_sites_solution_hydrogens geom
_atom_sites_solution_primary direct
_atom_sites_solution_secondary difmap
_audit_conform_dict_location ftp://ftp.iucr.org/pub/cif_core.dic
_audit_conform_dict_name cif_core.dic
_audit_conform_dict_version 2.3
_audit_creation_date 2007-06-13T12:26:31-00:00
_audit_creation_method 'WinGX routine CIF_UPDATE'
_cell_angle_alpha 90
_cell_angle_beta 92.647(3)
_cell_angle_gamma 90
_cell_formula_units_Z 4
_cell_length_a 9.702(2)
_cell_length_b 12.890(3)
_cell_length_c 18.270(4)
_cell_measurement_reflns_used 1977
_cell_measurement_temperature 110(2)
_cell_measurement_theta_max 27.47
_cell_measurement_theta_min 2.74
_cell_measurement_wavelength 0.71073
_cell_volume 2282.4(9)
_computing_cell_refinement "'BRUKER Smart"
_computing_data_collection "'BRUKER Smart"
_computing_data_reduction "'BRUKER Saint"
_computing_molecular_graphics 'Ortep-3 for Windows (Farrugia, 1997)'
_computing_publication_material 'WinGX publication routines (Farrugia, 1999)'
_computing_structure_refinement 'SHELXL-97 (Sheldrick, 1997)'
_computing_structure_solution 'SIR97 (Giacovazzo et al, 1997)'
_diffrn_ambient_temperature 110(2)
_diffrn_measured_fraction_theta_full 0.991
_diffrn_measured_fraction_theta_max 0.991
_diffrn_measurement_device_type 'Smart-CCD-1000 BRUKER'
_diffrn_measurement_method 'omega scans'
_diffrn_radiation_monochromator graphite
_diffrn_radiation_probe x-ray
_diffrn_radiation_source 'fine-focus sealed tube'
_diffrn_radiation_type MoK\a
_diffrn_radiation_wavelength 0.7107
_diffrn_reflns_av_R_equivalents 0.0304
_diffrn_reflns_av_unetI/netI 0.0256
_diffrn_reflns_limit_h_max 12
_diffrn_reflns_limit_h_min -12
_diffrn_reflns_limit_k_max 16
_diffrn_reflns_limit_k_min 0
_diffrn_reflns_limit_l_max 22
_diffrn_reflns_limit_l_min 0
_diffrn_reflns_number 20702
_diffrn_reflns_theta_full 26.37
_diffrn_reflns_theta_max 26.37
_diffrn_reflns_theta_min 1.93
_exptl_absorpt_coefficient_mu 0.748
_exptl_absorpt_correction_T_max 0.870
_exptl_absorpt_correction_T_min 0.659
_exptl_absorpt_correction_type multi-scan
_exptl_absorpt_process_details 'BRUKER SADABS'
_exptl_crystal_colour Yellow
_exptl_crystal_density_diffrn 1.568
_exptl_crystal_description prism
_exptl_crystal_F_000 1096
_exptl_crystal_size_max 0.71
_exptl_crystal_size_mid 0.48
_exptl_crystal_size_min 0.18
_refine_diff_density_max 0.398
_refine_diff_density_min -0.408
_refine_diff_density_rms 0.062
_refine_ls_extinction_method none
_refine_ls_goodness_of_fit_ref 1.085
_refine_ls_hydrogen_treatment constr
_refine_ls_matrix_type full
_refine_ls_number_parameters 316
_refine_ls_number_reflns 4613
_refine_ls_number_restraints 0
_refine_ls_restrained_S_all 1.085
_refine_ls_R_factor_all 0.041
_refine_ls_R_factor_gt 0.0315
_refine_ls_shift/su_max 0.003
_refine_ls_shift/su_mean 0
_refine_ls_structure_factor_coef Fsqd
_refine_ls_weighting_details 'calc w=1/[\s^2^(Fo^2^)+(0.0401P)^2^+1.3957P] where P=(Fo^2^+2Fc^2^)/3'
_refine_ls_weighting_scheme calc
_refine_ls_wR_factor_gt 0.0791
_refine_ls_wR_factor_ref 0.0835
_reflns_number_gt 3797
_reflns_number_total 4613
_reflns_threshold_expression >2sigma(I)
_cod_data_source_file ja073144nsi20070614_010608.cif
_cod_data_source_block jv05bk1n
_cod_original_cell_volume 2282.3(9)
_cod_database_code 4109743

loop_
_symmetry_equiv_pos_as_xyz
'x, y, z'
'-x+1/2, y+1/2, -z+1/2'
'-x, -y, -z'
'x-1/2, -y-1/2, z-1/2'

loop_
_atom_site_label
_atom_site_type_symbol
_atom_site_fract_x
_atom_site_fract_y
_atom_site_fract_z
_atom_site_U_iso_or_equiv
_atom_site_adp_type
_atom_site_occupancy
_atom_site_symmetry_multiplicity
_atom_site_calc_flag
_atom_site_refinement_flags
Mn1 Mn 0.60884(3) 0.17949(2) 0.204003(15) 0.01489(9) Uani 1 1 d .
N1 N 0.79320(16) 0.25490(12) 0.19710(8) 0.0157(3) Uani 1 1 d .
C2 C 0.8379(2) 0.30342(15) 0.13713(10) 0.0184(4) Uani 1 1 d .
H2 H 0.7812 0.3042 0.0947 0.022 Uiso 1 1 calc R
C3 C 0.9648(2) 0.35187(15) 0.13661(11) 0.0204(4) Uani 1 1 d .
H3 H 0.9926 0.3844 0.0943 0.025 Uiso 1 1 calc R
C4 C 1.0500(2) 0.35181(16) 0.19905(11) 0.0216(4) Uani 1 1 d .
H4 H 1.1362 0.3834 0.1994 0.026 Uiso 1 1 calc R
C5 C 1.0044(2) 0.30350(15) 0.26145(11) 0.0204(4) Uani 1 1 d .
H5 H 1.0594 0.3029 0.3045 0.024 Uiso 1 1 calc R
C6 C 0.87578(19) 0.25612(14) 0.25894(10) 0.0154(4) Uani 1 1 d .
C7 C 0.81865(19) 0.20141(14) 0.32156(10) 0.0153(4) Uani 1 1 d .
C8 C 0.8878(2) 0.18976(15) 0.38933(11) 0.0193(4) Uani 1 1 d .
H8 H 0.9748 0.2188 0.398 0.023 Uiso 1 1 calc R
C9 C 0.8258(2) 0.13444(16) 0.44399(11) 0.0212(4) Uani 1 1 d .
H9 H 0.8715 0.1246 0.4893 0.025 Uiso 1 1 calc R
C10 C 0.6956(2) 0.09427(16) 0.43016(11) 0.0205(4) Uani 1 1 d .
H10 H 0.6512 0.0584 0.4664 0.025 Uiso 1 1 calc R
C11 C 0.6323(2) 0.10814(15) 0.36175(10) 0.0181(4) Uani 1 1 d .
H11 H 0.5448 0.0802 0.3526 0.022 Uiso 1 1 calc R
N12 N 0.69129(16) 0.16023(12) 0.30768(8) 0.0150(3) Uani 1 1 d .
C13 C 0.6786(2) 0.05496(15) 0.17864(10) 0.0183(4) Uani 1 1 d .
O14 O 0.71838(16) -0.02570(12) 0.16390(8) 0.0285(3) Uani 1 1 d .
C15 C 0.4451(2) 0.11661(16) 0.21907(10) 0.0201(4) Uani 1 1 d .
O16 O 0.34175(15) 0.07585(13) 0.22604(8) 0.0300(4) Uani 1 1 d .
C17 C 0.5476(2) 0.19900(15) 0.10974(11) 0.0203(4) Uani 1 1 d .
O18 O 0.50766(16) 0.20520(12) 0.04965(8) 0.0292(4) Uani 1 1 d .
N19 N 0.53319(16) 0.31980(12) 0.23851(9) 0.0174(3) Uani 1 1 d .
C20 C 0.5152(2) 0.41053(16) 0.19875(11) 0.0217(4) Uani 1 1 d .
H20 H 0.5378 0.4192 0.1502 0.026 Uiso 1 1 calc R
C21 C 0.4601(2) 0.48468(16) 0.24068(11) 0.0226(4) Uani 1 1 d .
H21 H 0.4381 0.5523 0.2268 0.027 Uiso 1 1 calc R
N22 N 0.44305(16) 0.44001(12) 0.30802(9) 0.0177(3) Uani 1 1 d .
C23 C 0.4875(2) 0.34109(15) 0.30412(11) 0.0180(4) Uani 1 1 d .
H23 H 0.4864 0.2939 0.3426 0.022 Uiso 1 1 calc R
C24 C 0.3927(2) 0.48889(15) 0.37236(10) 0.0189(4) Uani 1 1 d .
C25 C 0.4378(2) 0.58710(17) 0.39077(12) 0.0268(5) Uani 1 1 d .
H25 H 0.5004 0.6211 0.3621 0.032 Uiso 1 1 calc R
C26 C 0.3886(3) 0.63506(18) 0.45264(13) 0.0318(5) Uani 1 1 d .
H26 H 0.418 0.7016 0.4653 0.038 Uiso 1 1 calc R
C27 C 0.2970(3) 0.58436(18) 0.49487(12) 0.0311(5) Uani 1 1 d .
H27 H 0.2644 0.6164 0.5363 0.037 Uiso 1 1 calc R
C28 C 0.2531(3) 0.48535(18) 0.47584(13) 0.0343(6) Uani 1 1 d .
H28 H 0.1908 0.4511 0.5046 0.041 Uiso 1 1 calc R
C29 C 0.3011(2) 0.43688(17) 0.41431(12) 0.0265(5) Uani 1 1 d .
H29 H 0.2719 0.3703 0.4016 0.032 Uiso 1 1 calc R
Cl1 Cl 0.27092(5) 0.12066(4) 0.42827(2) 0.01895(12) Uani 1 1 d .
O1C O 0.22084(16) 0.17855(11) 0.36494(8) 0.0261(3) Uani 1 1 d .
O2C O 0.16410(15) 0.11112(12) 0.47966(8) 0.0281(3) Uani 1 1 d .
O3C O 0.31506(17) 0.01997(12) 0.40565(8) 0.0329(4) Uani 1 1 d .
O4C O 0.38668(16) 0.17571(14) 0.46209(9) 0.0366(4) Uani 1 1 d .

loop_
_atom_site_aniso_label
_atom_site_aniso_U_11
_atom_site_aniso_U_22
_atom_site_aniso_U_33
_atom_site_aniso_U_23
_atom_site_aniso_U_13
_atom_site_aniso_U_12
Mn1 0.01544(16) 0.01685(16) 0.01237(15) 0.00043(11) 0.00055(11) -0.00040(11)
N1 0.0171(8) 0.0159(8) 0.0142(8) 0.0003(6) 0.0024(6) 0.0022(6)
C2 0.0227(10) 0.0193(10) 0.0132(9) 0.0024(7) 0.0007(8) 0.0020(8)
C3 0.0253(11) 0.0165(9) 0.0200(10) 0.0036(8) 0.0064(8) -0.0001(8)
C4 0.0197(10) 0.0190(10) 0.0262(11) 0.0029(8) 0.0033(8) -0.0040(8)
C5 0.0212(10) 0.0208(10) 0.0187(10) 0.0013(8) -0.0028(8) -0.0013(8)
C6 0.0178(9) 0.0153(9) 0.0130(9) 0.0000(7) 0.0002(7) 0.0032(7)
C7 0.0167(9) 0.0151(9) 0.0143(9) -0.0013(7) 0.0022(7) 0.0014(7)
C8 0.0163(9) 0.0226(10) 0.0189(10) 0.0005(8) -0.0015(8) 0.0000(8)
C9 0.0244(11) 0.0260(11) 0.0132(9) 0.0017(8) -0.0010(8) 0.0033(8)
C10 0.0233(10) 0.0225(10) 0.0159(10) 0.0039(8) 0.0046(8) 0.0016(8)
C11 0.0186(10) 0.0172(10) 0.0186(10) 0.0014(8) 0.0039(8) -0.0007(7)
N12 0.0165(8) 0.0156(8) 0.0129(8) 0.0000(6) 0.0020(6) 0.0018(6)
C13 0.0192(10) 0.0226(10) 0.0133(9) 0.0033(8) 0.0012(8) -0.0032(8)
O14 0.0362(9) 0.0225(8) 0.0274(8) -0.0026(6) 0.0071(7) 0.0033(7)
C15 0.0240(11) 0.0234(10) 0.0128(9) -0.0009(8) -0.0010(8) 0.0004(8)
O16 0.0236(8) 0.0428(9) 0.0236(8) -0.0004(7) 0.0003(6) -0.0123(7)
C17 0.0193(10) 0.0194(10) 0.0225(11) -0.0001(8) 0.0032(8) -0.0015(8)
O18 0.0332(9) 0.0366(9) 0.0172(8) 0.0045(6) -0.0060(6) -0.0036(7)
N19 0.0167(8) 0.0187(8) 0.0166(8) 0.0012(7) -0.0009(6) 0.0004(6)
C20 0.0239(10) 0.0229(10) 0.0185(10) 0.0033(8) 0.0037(8) 0.0041(8)
C21 0.0242(10) 0.0206(10) 0.0232(10) 0.0055(8) 0.0029(8) 0.0031(8)
N22 0.0182(8) 0.0184(8) 0.0167(8) 0.0001(7) 0.0019(6) 0.0009(7)
C23 0.0183(10) 0.0184(10) 0.0173(9) 0.0013(8) 0.0006(8) 0.0014(7)
C24 0.0185(10) 0.0203(10) 0.0178(10) 0.0006(8) 0.0012(8) 0.0053(8)
C25 0.0295(12) 0.0248(11) 0.0267(11) -0.0015(9) 0.0089(9) -0.0041(9)
C26 0.0438(14) 0.0230(11) 0.0291(12) -0.0059(9) 0.0060(10) -0.0032(10)
C27 0.0449(14) 0.0283(12) 0.0209(11) 0.0004(9) 0.0100(10) 0.0059(10)
C28 0.0468(15) 0.0299(12) 0.0277(12) 0.0042(10) 0.0186(11) -0.0013(11)
C29 0.0343(12) 0.0203(11) 0.0255(11) 0.0013(9) 0.0072(9) -0.0022(9)
Cl1 0.0200(2) 0.0219(2) 0.0151(2) -0.00048(18) 0.00145(18) 0.00435(18)
O1C 0.0320(8) 0.0265(8) 0.0198(7) 0.0077(6) -0.0007(6) 0.0041(6)
O2C 0.0239(8) 0.0395(9) 0.0215(8) 0.0048(7) 0.0084(6) 0.0061(7)
O3C 0.0494(10) 0.0234(8) 0.0265(8) 0.0006(6) 0.0097(7) 0.0124(7)
O4C 0.0265(9) 0.0533(11) 0.0296(9) -0.0084(8) -0.0026(7) -0.0060(8)

loop_
_atom_type_symbol
_atom_type_description
_atom_type_scat_dispersion_real
_atom_type_scat_dispersion_imag
_atom_type_scat_source
C C 0.0033 0.0016 'International Tables Vol C Tables 4.2.6.8 and 6.1.1.4'
H H 0 0 'International Tables Vol C Tables 4.2.6.8 and 6.1.1.4'
N N 0.0061 0.0033 'International Tables Vol C Tables 4.2.6.8 and 6.1.1.4'
O O 0.0106 0.006 'International Tables Vol C Tables 4.2.6.8 and 6.1.1.4'
Cl Cl 0.1484 0.1585 'International Tables Vol C Tables 4.2.6.8 and 6.1.1.4'
Mn Mn 0.3368 0.7283 'International Tables Vol C Tables 4.2.6.8 and 6.1.1.4'

loop_
_geom_angle_atom_site_label_1
_geom_angle_atom_site_label_2
_geom_angle_atom_site_label_3
_geom_angle
C13 Mn1 C17 89.42(9)
C13 Mn1 C15 89.03(9)
C17 Mn1 C15 87.44(9)
C13 Mn1 N12 89.69(7)
C17 Mn1 N12 175.94(8)
C15 Mn1 N12 96.51(8)
C13 Mn1 N1 93.85(8)
C17 Mn1 N1 97.16(8)
C15 Mn1 N1 174.59(7)
N12 Mn1 N1 78.94(6)
C13 Mn1 N19 176.96(7)
C17 Mn1 N19 93.62(8)
C15 Mn1 N19 91.08(8)
N12 Mn1 N19 87.29(6)
N1 Mn1 N19 85.79(6)
C2 N1 C6 118.13(17)
C2 N1 Mn1 125.80(13)
C6 N1 Mn1 116.07(12)
N1 C2 C3 122.34(18)
N1 C2 H2 118.8
C3 C2 H2 118.8
C4 C3 C2 119.68(18)
C4 C3 H3 120.2
C2 C3 H3 120.2
C3 C4 C5 118.57(19)
C3 C4 H4 120.7
C5 C4 H4 120.7
C6 C5 C4 119.34(18)
C6 C5 H5 120.3
C4 C5 H5 120.3
N1 C6 C5 121.93(17)
N1 C6 C7 114.37(16)
C5 C6 C7 123.68(17)
N12 C7 C8 121.47(17)
N12 C7 C6 114.44(16)
C8 C7 C6 124.08(17)
C9 C8 C7 119.34(18)
C9 C8 H8 120.3
C7 C8 H8 120.3
C10 C9 C8 119.05(18)
C10 C9 H9 120.5
C8 C9 H9 120.5
C9 C10 C11 118.95(18)
C9 C10 H10 120.5
C11 C10 H10 120.5
N12 C11 C10 122.94(18)
N12 C11 H11 118.5
C10 C11 H11 118.5
C11 N12 C7 118.23(16)
C11 N12 Mn1 125.59(13)
C7 N12 Mn1 116.16(12)
O14 C13 Mn1 177.24(18)
O16 C15 Mn1 177.58(17)
O18 C17 Mn1 175.99(18)
C23 N19 C20 105.09(16)
C23 N19 Mn1 126.63(13)
C20 N19 Mn1 128.25(13)
C21 C20 N19 110.13(18)
C21 C20 H20 124.9
N19 C20 H20 124.9
C20 C21 N22 106.15(18)
C20 C21 H21 126.9
N22 C21 H21 126.9
C23 N22 C21 107.24(16)
C23 N22 C24 125.35(16)
C21 N22 C24 127.37(17)
N19 C23 N22 111.38(17)
N19 C23 H23 124.3
N22 C23 H23 124.3
C29 C24 C25 121.23(19)
C29 C24 N22 119.64(18)
C25 C24 N22 119.13(18)
C24 C25 C26 119.4(2)
C24 C25 H25 120.3
C26 C25 H25 120.3
C27 C26 C25 120.1(2)
C27 C26 H26 120
C25 C26 H26 120
C26 C27 C28 119.9(2)
C26 C27 H27 120
C28 C27 H27 120
C27 C28 C29 120.5(2)
C27 C28 H28 119.7
C29 C28 H28 119.7
C24 C29 C28 118.9(2)
C24 C29 H29 120.6
C28 C29 H29 120.6
O3C Cl1 O2C 110.19(10)
O3C Cl1 O1C 109.35(9)
O2C Cl1 O1C 110.03(9)
O3C Cl1 O4C 109.37(10)
O2C Cl1 O4C 109.46(10)
O1C Cl1 O4C 108.41(10)

loop_
_geom_bond_atom_site_label_1
_geom_bond_atom_site_label_2
_geom_bond_distance
Mn1 C13 1.811(2)
Mn1 C17 1.813(2)
Mn1 C15 1.816(2)
Mn1 N12 2.0370(16)
Mn1 N1 2.0447(17)
Mn1 N19 2.0615(17)
N1 C2 1.350(2)
N1 C6 1.355(2)
C2 C3 1.381(3)
C2 H2 0.93
C3 C4 1.377(3)
C3 H3 0.93
C4 C5 1.389(3)
C4 H4 0.93
C5 C6 1.388(3)
C5 H5 0.93
C6 C7 1.474(3)
C7 N12 1.358(2)
C7 C8 1.389(3)
C8 C9 1.387(3)
C8 H8 0.93
C9 C10 1.378(3)
C9 H9 0.93
C10 C11 1.379(3)
C10 H10 0.93
C11 N12 1.344(2)
C11 H11 0.93
C13 O14 1.145(2)
C15 O16 1.145(2)
C17 O18 1.150(2)
N19 C23 1.326(2)
N19 C20 1.383(3)
C20 C21 1.351(3)
C20 H20 0.93
C21 N22 1.375(3)
C21 H21 0.93
N22 C23 1.349(2)
N22 C24 1.439(2)
C23 H23 0.93
C24 C29 1.375(3)
C24 C25 1.376(3)
C25 C26 1.392(3)
C25 H25 0.93
C26 C27 1.370(3)
C26 H26 0.93
C27 C28 1.385(3)
C27 H27 0.93
C28 C29 1.385(3)
C28 H28 0.93
C29 H29 0.93
Cl1 O3C 1.4335(16)
Cl1 O2C 1.4356(15)
Cl1 O1C 1.4421(14)
Cl1 O4C 1.4431(16)

loop_
_geom_torsion_atom_site_label_1
_geom_torsion_atom_site_label_2
_geom_torsion_atom_site_label_3
_geom_torsion_atom_site_label_4
_geom_torsion
C13 Mn1 N1 C2 91.82(16)
C17 Mn1 N1 C2 1.93(17)
N12 Mn1 N1 C2 -179.25(16)
N19 Mn1 N1 C2 -91.20(16)
C13 Mn1 N1 C6 -88.75(14)
C17 Mn1 N1 C6 -178.65(14)
N12 Mn1 N1 C6 0.18(13)
N19 Mn1 N1 C6 88.23(13)
C6 N1 C2 C3 1.3(3)
Mn1 N1 C2 C3 -179.33(14)
N1 C2 C3 C4 -0.2(3)
C2 C3 C4 C5 -0.7(3)
C3 C4 C5 C6 0.6(3)
C2 N1 C6 C5 -1.4(3)
Mn1 N1 C6 C5 179.18(14)
C2 N1 C6 C7 179.95(16)
Mn1 N1 C6 C7 0.5(2)
C4 C5 C6 N1 0.4(3)
C4 C5 C6 C7 179.00(18)
N1 C6 C7 N12 -1.2(2)
C5 C6 C7 N12 -179.87(17)
N1 C6 C7 C8 177.55(17)
C5 C6 C7 C8 -1.1(3)
N12 C7 C8 C9 0.3(3)
C6 C7 C8 C9 -178.35(18)
C7 C8 C9 C10 -1.4(3)
C8 C9 C10 C11 1.6(3)
C9 C10 C11 N12 -0.7(3)
C10 C11 N12 C7 -0.4(3)
C10 C11 N12 Mn1 177.39(14)
C8 C7 N12 C11 0.6(3)
C6 C7 N12 C11 179.39(16)
C8 C7 N12 Mn1 -177.42(14)
C6 C7 N12 Mn1 1.4(2)
C13 Mn1 N12 C11 -84.74(16)
C15 Mn1 N12 C11 4.25(17)
N1 Mn1 N12 C11 -178.73(16)
N19 Mn1 N12 C11 95.03(16)
C13 Mn1 N12 C7 93.13(14)
C15 Mn1 N12 C7 -177.88(14)
N1 Mn1 N12 C7 -0.86(13)
N19 Mn1 N12 C7 -87.10(13)
C17 Mn1 N19 C23 148.66(17)
C15 Mn1 N19 C23 61.16(17)
N12 Mn1 N19 C23 -35.31(16)
N1 Mn1 N19 C23 -114.42(16)
C17 Mn1 N19 C20 -29.40(18)
C15 Mn1 N19 C20 -116.90(17)
N12 Mn1 N19 C20 146.64(17)
N1 Mn1 N19 C20 67.53(17)
C23 N19 C20 C21 0.3(2)
Mn1 N19 C20 C21 178.67(14)
N19 C20 C21 N22 0.0(2)
C20 C21 N22 C23 -0.3(2)
C20 C21 N22 C24 177.39(18)
C20 N19 C23 N22 -0.5(2)
Mn1 N19 C23 N22 -178.91(12)
C21 N22 C23 N19 0.5(2)
C24 N22 C23 N19 -177.24(17)
C23 N22 C24 C29 -45.1(3)
C21 N22 C24 C29 137.6(2)
C23 N22 C24 C25 134.8(2)
C21 N22 C24 C25 -42.5(3)
C29 C24 C25 C26 -0.6(3)
N22 C24 C25 C26 179.5(2)
C24 C25 C26 C27 0.4(4)
C25 C26 C27 C28 -0.1(4)
C26 C27 C28 C29 0.0(4)
C25 C24 C29 C28 0.5(3)
N22 C24 C29 C28 -179.62(19)
C27 C28 C29 C24 -0.2(4)
